data_2209101
loop_
_publ_author_name
'Bringley, Joseph F.'
'Rajeswaran, Manju'

_publ_section_title
;
 <i>p</i>-Phenylenediammonium tetrachlorozincate(II)
;
_journal_coeditor_code BT2074
_journal_issue 6
_journal_name_full 'Acta Crystallographica Section E'
_journal_page_first m1304
_journal_page_last m1305
_journal_paper_doi 10.1107/S1600536806016837
_journal_volume 62
_journal_year 2006
_chemical_formula_iupac '(C6 H10 N2) [Zn Cl4]'
_chemical_formula_moiety 'C6 H10 N2 2+, Zn Cl4 2-'
_chemical_formula_sum 'C6 H10 Cl4 N2 Zn'
_chemical_formula_weight 317.33
_chemical_name_common ZnCl4(paraphenylenediamine)
_chemical_name_systematic
;
p-Phenylenediammonium tetrachlorozinc
;
_space_group_IT_number 36
_symmetry_cell_setting orthorhombic
_symmetry_space_group_name_Hall 'C 2c -2'
_symmetry_space_group_name_H-M 'C m c 21'
_atom_sites_solution_hydrogens geom
_atom_sites_solution_primary direct
_atom_sites_solution_secondary difmap
_audit_creation_method SHELXL-97
_cell_angle_alpha 90.00
_cell_angle_beta 90.00
_cell_angle_gamma 90.00
_cell_formula_units_Z 8
_cell_length_a 19.733(4)
_cell_length_b 13.083(3)
_cell_length_c 9.6430(19)
_cell_measurement_reflns_used 18412
_cell_measurement_temperature 293(2)
_cell_measurement_theta_max 27.485
_cell_measurement_theta_min 2.910
_cell_volume 2489.5(9)
_computing_cell_refinement 'SCALEPACK (Otwinowski & Minor, 1997)'
_computing_data_collection 'COLLECT (Nonius, 2000)'
_computing_data_reduction 'SCALEPACK and DENZO (Otwinowski & Minor, 1997)'
_computing_molecular_graphics
;
SHELXTL and Materials Studio (Accelrys, 2002)
;
_computing_structure_refinement SHELXTL
_computing_structure_solution 'SHELXTL (Bruker, 2000 or??? 2001)'
_diffrn_ambient_temperature 293(2)
_diffrn_detector_area_resol_mean 9
_diffrn_measured_fraction_theta_full 0.973
_diffrn_measured_fraction_theta_max 0.973
_diffrn_measurement_device_type 'Nonius KappaCCD'
_diffrn_measurement_method CCD
_diffrn_radiation_monochromator graphite
_diffrn_radiation_type MoK\a
_diffrn_radiation_wavelength 0.71073
_diffrn_reflns_av_R_equivalents 0.0820
_diffrn_reflns_av_sigmaI/netI 0.0278
_diffrn_reflns_limit_h_max 25
_diffrn_reflns_limit_h_min -25
_diffrn_reflns_limit_k_max 16
_diffrn_reflns_limit_k_min -16
_diffrn_reflns_limit_l_max 12
_diffrn_reflns_limit_l_min -12
_diffrn_reflns_number 34863
_diffrn_reflns_theta_full 27.47
_diffrn_reflns_theta_max 27.47
_diffrn_reflns_theta_min 2.95
_exptl_absorpt_coefficient_mu 2.791
_exptl_absorpt_correction_T_max 0.564
_exptl_absorpt_correction_T_min 0.381
_exptl_absorpt_correction_type multi-scan
_exptl_absorpt_process_details '(SORTAV; Blessing, 1995)'
_exptl_crystal_colour green
_exptl_crystal_density_diffrn 1.693
_exptl_crystal_density_method 'not measured'
_exptl_crystal_description plate
_exptl_crystal_F_000 1264
_exptl_crystal_size_max 0.15
_exptl_crystal_size_mid 0.10
_exptl_crystal_size_min 0.05
_refine_diff_density_max 1.132
_refine_diff_density_min -0.533
_refine_ls_abs_structure_details 'Flack (1983), 1305 Friedel pairs'
_refine_ls_abs_structure_Flack 0.398(16)
_refine_ls_extinction_method none
_refine_ls_goodness_of_fit_ref 1.061
_refine_ls_hydrogen_treatment constr
_refine_ls_matrix_type full
_refine_ls_number_parameters 121
_refine_ls_number_reflns 2867
_refine_ls_number_restraints 1
_refine_ls_restrained_S_all 1.061
_refine_ls_R_factor_all 0.0343
_refine_ls_R_factor_gt 0.0312
_refine_ls_shift/su_max 0.001
_refine_ls_shift/su_mean 0.000
_refine_ls_structure_factor_coef Fsqd
_refine_ls_weighting_details 'calc w=1/[\s^2^(Fo^2^)+(0.0454P)^2^+2.3296P] where P=(Fo^2^+2Fc^2^)/3'
_refine_ls_weighting_scheme calc
_refine_ls_wR_factor_gt 0.0772
_refine_ls_wR_factor_ref 0.0792
_reflns_number_gt 2689
_reflns_number_total 2867
_reflns_threshold_expression I>2\s(I)
_cod_data_source_file bt2074.cif
_cod_data_source_block I
_cod_database_code 2209101
_cod_database_fobs_code 2209101

loop_
_symmetry_equiv_pos_as_xyz
'x, y, z'
'-x, -y, z+1/2'
'x, -y, z+1/2'
'-x, y, z'
'x+1/2, y+1/2, z'
'-x+1/2, -y+1/2, z+1/2'
'x+1/2, -y+1/2, z+1/2'
'-x+1/2, y+1/2, z'

loop_
_atom_site_type_symbol
_atom_site_label
_atom_site_fract_x
_atom_site_fract_y
_atom_site_fract_z
_atom_site_U_iso_or_equiv
_atom_site_adp_type
_atom_site_calc_flag
_atom_site_refinement_flags
_atom_site_occupancy
Zn Zn1 0.716565(17) 0.80014(3) 0.18246(6) 0.03219(10) Uani d . 1
Cl Cl1 0.69760(4) 0.63064(6) 0.14786(9) 0.03726(19) Uani d . 1
Cl Cl2 0.69552(4) 0.89211(7) -0.01282(9) 0.0410(2) Uani d . 1
Cl Cl3 0.64613(6) 0.85483(8) 0.34939(11) 0.0545(3) Uani d . 1
Cl Cl4 0.82861(4) 0.83269(7) 0.22351(10) 0.0406(2) Uani d . 1
N N1 0.64310(11) 0.9155(2) 0.6770(3) 0.0342(5) Uani d . 1
H H1A 0.6584 0.9217 0.7635 0.051 Uiso calc R 1
H H1B 0.6582 0.9676 0.6262 0.051 Uiso calc R 1
H H1C 0.6579 0.8570 0.6409 0.051 Uiso calc R 1
N N2 0.64335(14) 0.5415(3) 0.4362(3) 0.0408(7) Uani d . 1
H H2A 0.6584 0.5730 0.3604 0.061 Uiso calc R 1
H H2B 0.6590 0.4777 0.4378 0.061 Uiso calc R 1
H H2C 0.6578 0.5748 0.5110 0.061 Uiso calc R 1
C C1 0.53507(17) 0.9799(3) 0.5890(5) 0.0497(10) Uani d . 1
H H1 0.5589 1.0226 0.5295 0.060 Uiso calc R 1
C C2 0.56894(13) 0.9160(2) 0.6779(4) 0.0290(5) Uani d . 1
C C3 0.53480(18) 0.8508(3) 0.7650(4) 0.0432(9) Uani d . 1
H H3 0.5586 0.8071 0.8234 0.052 Uiso calc R 1
C C4 0.5351(2) 0.6271(3) 0.4094(8) 0.082(2) Uani d . 1
H H4 0.5588 0.6871 0.3916 0.098 Uiso calc R 1
C C5 0.56858(16) 0.5400(3) 0.4352(4) 0.0336(7) Uani d . 1
C C6 0.53522(19) 0.4519(3) 0.4644(7) 0.0617(13) Uani d . 1
H H6 0.5591 0.3924 0.4841 0.074 Uiso calc R 1

loop_
_atom_site_aniso_label
_atom_site_aniso_U_11
_atom_site_aniso_U_22
_atom_site_aniso_U_33
_atom_site_aniso_U_12
_atom_site_aniso_U_13
_atom_site_aniso_U_23
Zn1 0.03383(17) 0.03115(17) 0.03158(18) -0.00073(13) 0.00039(16) -0.00044(17)
Cl1 0.0411(4) 0.0318(4) 0.0389(5) -0.0055(3) -0.0005(3) -0.0039(3)
Cl2 0.0449(4) 0.0472(5) 0.0310(4) 0.0083(4) -0.0040(3) 0.0040(4)
Cl3 0.0649(6) 0.0558(6) 0.0428(5) -0.0027(5) 0.0187(4) -0.0132(4)
Cl4 0.0345(4) 0.0390(4) 0.0482(5) -0.0047(3) -0.0091(3) 0.0037(3)
N1 0.0269(11) 0.0436(14) 0.0322(13) 0.0003(10) -0.0009(12) 0.0016(14)
N2 0.0294(13) 0.0514(16) 0.0416(16) -0.0055(12) -0.0008(12) 0.0049(14)
C1 0.0313(17) 0.067(3) 0.051(2) -0.0025(17) 0.0047(16) 0.027(2)
C2 0.0229(11) 0.0344(13) 0.0296(14) 0.0014(10) -0.0017(13) -0.0051(14)
C3 0.0353(18) 0.046(2) 0.049(2) 0.0046(15) 0.0002(16) 0.0173(16)
C4 0.044(2) 0.038(2) 0.162(7) -0.0075(17) -0.003(3) 0.030(3)
C5 0.0277(15) 0.0425(17) 0.0306(15) 0.0006(13) -0.0007(13) 0.0014(14)
C6 0.036(2) 0.046(2) 0.103(4) 0.0019(18) 0.000(2) 0.010(2)

loop_
_atom_type_symbol
_atom_type_description
_atom_type_scat_dispersion_real
_atom_type_scat_dispersion_imag
_atom_type_scat_source
C C 0.0033 0.0016 'International Tables Vol C Tables 4.2.6.8 and 6.1.1.4'
H H 0.0000 0.0000 'International Tables Vol C Tables 4.2.6.8 and 6.1.1.4'
N N 0.0061 0.0033 'International Tables Vol C Tables 4.2.6.8 and 6.1.1.4'
Cl Cl 0.1484 0.1585 'International Tables Vol C Tables 4.2.6.8 and 6.1.1.4'
Zn Zn 0.2839 1.4301 'International Tables Vol C Tables 4.2.6.8 and 6.1.1.4'

loop_
_geom_angle_atom_site_label_1
_geom_angle_atom_site_label_2
_geom_angle_atom_site_label_3
_geom_angle_site_symmetry_1
_geom_angle_site_symmetry_3
_geom_angle
Cl3 Zn1 Cl2 . . 108.21(4)
Cl3 Zn1 Cl1 . . 108.32(4)
Cl2 Zn1 Cl1 . . 111.39(4)
Cl3 Zn1 Cl4 . . 114.55(5)
Cl2 Zn1 Cl4 . . 102.80(4)
Cl1 Zn1 Cl4 . . 111.49(3)
C2 N1 H1A . . 109.5
C2 N1 H1B . . 109.5
H1A N1 H1B . . 109.5
C2 N1 H1C . . 109.5
H1A N1 H1C . . 109.5
H1B N1 H1C . . 109.5
C5 N2 H2A . . 109.5
C5 N2 H2B . . 109.5
H2A N2 H2B . . 109.5
C5 N2 H2C . . 109.5
H2A N2 H2C . . 109.5
H2B N2 H2C . . 109.5
C2 C1 C1 . 4_655 119.19(19)
C2 C1 H1 . . 120.4
C1 C1 H1 4_655 . 120.4
C1 C2 C3 . . 121.4(3)
C1 C2 N1 . . 119.1(3)
C3 C2 N1 . . 119.4(3)
C3 C3 C2 4_655 . 119.36(19)
C3 C3 H3 4_655 . 120.3
C2 C3 H3 . . 120.3
C5 C4 C4 . 4_655 119.5(2)
C5 C4 H4 . . 120.2
C4 C4 H4 4_655 . 120.2
C4 C5 C6 . . 121.4(3)
C4 C5 N2 . . 118.9(3)
C6 C5 N2 . . 119.7(3)
C5 C6 C6 . 4_655 119.0(2)
C5 C6 H6 . . 120.5
C6 C6 H6 4_655 . 120.5

loop_
_geom_bond_atom_site_label_1
_geom_bond_atom_site_label_2
_geom_bond_site_symmetry_2
_geom_bond_distance
Zn1 Cl3 . 2.2439(11)
Zn1 Cl2 . 2.2729(10)
Zn1 Cl1 . 2.2736(9)
Zn1 Cl4 . 2.2861(10)
N1 C2 . 1.464(3)
N1 H1A . 0.8900
N1 H1B . 0.8900
N1 H1C . 0.8900
N2 C5 . 1.476(4)
N2 H2A . 0.8900
N2 H2B . 0.8900
N2 H2C . 0.8900
C1 C2 . 1.370(5)
C1 C1 4_655 1.384(7)
C1 H1 . 0.9300
C2 C3 . 1.374(5)
C3 C3 4_655 1.373(7)
C3 H3 . 0.9300
C4 C5 . 1.340(5)
C4 C4 4_655 1.385(9)
C4 H4 . 0.9300
C5 C6 . 1.357(5)
C6 C6 4_655 1.390(8)
C6 H6 . 0.9300

loop_
_geom_hbond_atom_site_label_D
_geom_hbond_atom_site_label_H
_geom_hbond_atom_site_label_A
_geom_hbond_site_symmetry_A
_geom_hbond_distance_DH
_geom_hbond_distance_HA
_geom_hbond_distance_DA
_geom_hbond_angle_DHA
N1 H1A Cl2 1_556 0.89 2.31 3.180(3) 165.0
N1 H1B Cl2 3_575 0.89 2.39 3.279(3) 178.4
N1 H1C Cl4 6_665 0.89 2.62 3.326(3) 137.0
N1 H1C Cl3 . 0.89 2.82 3.258(3) 111.7
N2 H2A Cl1 . 0.89 2.32 3.199(3) 171.5
N2 H2B Cl1 3_565 0.89 2.59 3.222(3) 129.2
N2 H2B Cl4 8_645 0.89 2.82 3.460(4) 130.3
N2 H2C Cl4 6_665 0.89 2.39 3.270(4) 167.6

loop_
_geom_torsion_atom_site_label_1
_geom_torsion_atom_site_label_2
_geom_torsion_atom_site_label_3
_geom_torsion_atom_site_label_4
_geom_torsion_site_symmetry_1
_geom_torsion_site_symmetry_4
_geom_torsion
C1 C1 C2 C3 4_655 . 1.2(4)
C1 C1 C2 N1 4_655 . 179.5(2)
C1 C2 C3 C3 . 4_655 -1.2(4)
N1 C2 C3 C3 . 4_655 -179.5(2)
C4 C4 C5 C6 4_655 . -1.5(6)
C4 C4 C5 N2 4_655 . -179.4(2)
C4 C5 C6 C6 . 4_655 1.4(6)
N2 C5 C6 C6 . 4_655 179.4(2)
